data_1518495
loop_
_publ_author_name
'Tang, Hai-Tao'
'Xiong, Kai'
'Li, Ren-Hao'
'Ding, Zong-Cang'
'Zhan, Zhuang-Ping'

_publ_section_title
;
 Synthesis of 5,6-Dihydropyrazolo[1,5-c]quinazolines through
 Gold-Catalyzed Chemoselective Bicyclization of N-Propargylic
 Sulfonylhydrazones.
;
_journal_issue 2
_journal_name_full 'Organic letters'
_journal_page_first 326
_journal_page_last 329
_journal_paper_doi 10.1021/ol503437n
_journal_volume 17
_journal_year 2015
_chemical_formula_moiety 'C16 H12 Br N3'
_chemical_formula_sum 'C16 H12 Br N3'
_chemical_formula_weight 326.20
_chemical_name_systematic
; 
 ? 
;
_space_group_IT_number 145
_symmetry_cell_setting hexagonal
_symmetry_space_group_name_Hall 'P 32'
_symmetry_space_group_name_H-M 'P 32'
_atom_sites_solution_hydrogens geom
_atom_sites_solution_primary direct
_atom_sites_solution_secondary difmap
_audit_creation_method SHELXL-97
_cell_angle_alpha 90.00
_cell_angle_beta 90.00
_cell_angle_gamma 120.00
_cell_formula_units_Z 3
_cell_length_a 10.1800(12)
_cell_length_b 10.1800(12)
_cell_length_c 10.954(3)
_cell_measurement_temperature 173(2)
_cell_volume 983.1(3)
_computing_structure_refinement 'SHELXL-97 (Sheldrick, 1997)'
_computing_structure_solution 'SHELXS-97 (Sheldrick, 1990)'
_diffrn_ambient_temperature 173(2)
_diffrn_measured_fraction_theta_full 1.000
_diffrn_measured_fraction_theta_max 1.000
_diffrn_radiation_monochromator graphite
_diffrn_radiation_source 'fine-focus sealed tube'
_diffrn_radiation_type MoK\a
_diffrn_radiation_wavelength 0.71073
_diffrn_reflns_av_R_equivalents 0.0955
_diffrn_reflns_av_sigmaI/netI 0.0708
_diffrn_reflns_limit_h_max 8
_diffrn_reflns_limit_h_min -12
_diffrn_reflns_limit_k_max 12
_diffrn_reflns_limit_k_min -12
_diffrn_reflns_limit_l_max 13
_diffrn_reflns_limit_l_min -12
_diffrn_reflns_number 5481
_diffrn_reflns_theta_full 25.95
_diffrn_reflns_theta_max 25.95
_diffrn_reflns_theta_min 2.31
_exptl_absorpt_coefficient_mu 3.128
_exptl_absorpt_correction_T_max 0.5735
_exptl_absorpt_correction_T_min 0.3676
_exptl_crystal_colour colourless
_exptl_crystal_density_diffrn 1.653
_exptl_crystal_density_method 'not measured'
_exptl_crystal_description block
_exptl_crystal_F_000 492
_exptl_crystal_size_max 0.40
_exptl_crystal_size_mid 0.20
_exptl_crystal_size_min 0.20
_refine_diff_density_max 0.695
_refine_diff_density_min -0.520
_refine_diff_density_rms 0.084
_refine_ls_abs_structure_details 'Flack H D (1983), Acta Cryst. A39, 876-881'
_refine_ls_abs_structure_Flack -0.025(11)
_refine_ls_extinction_method none
_refine_ls_goodness_of_fit_ref 1.026
_refine_ls_hydrogen_treatment mixed
_refine_ls_matrix_type full
_refine_ls_number_parameters 181
_refine_ls_number_reflns 2546
_refine_ls_number_restraints 1
_refine_ls_restrained_S_all 1.026
_refine_ls_R_factor_all 0.0431
_refine_ls_R_factor_gt 0.0413
_refine_ls_shift/su_max 0.001
_refine_ls_shift/su_mean 0.000
_refine_ls_structure_factor_coef Fsqd
_refine_ls_weighting_details 'calc w=1/[\s^2^(Fo^2^)+(0.0642P)^2^+0.0000P] where P=(Fo^2^+2Fc^2^)/3'
_refine_ls_weighting_scheme calc
_refine_ls_wR_factor_gt 0.1031
_refine_ls_wR_factor_ref 0.1042
_reflns_number_gt 2416
_reflns_number_total 2546
_reflns_threshold_expression >2sigma(I)
_cod_data_source_file ol503437n_si_002.cif
_cod_data_source_block hex
_cod_depositor_comments 'Adding full bibliography for 1518495.cif.'
_cod_original_sg_symbol_H-M P3(2)
_cod_database_code 1518495

loop_
_symmetry_equiv_pos_as_xyz
'x, y, z'
'-y, x-y, z+2/3'
'-x+y, -x, z+1/3'

loop_
_atom_site_label
_atom_site_type_symbol
_atom_site_fract_x
_atom_site_fract_y
_atom_site_fract_z
_atom_site_U_iso_or_equiv
_atom_site_adp_type
_atom_site_occupancy
_atom_site_symmetry_multiplicity
_atom_site_calc_flag
_atom_site_refinement_flags
Br1 Br 0.70617(5) 1.12675(5) 0.17978(4) 0.04210(16) Uani 1 1 d .
N1 N 0.2207(4) 0.8822(4) 0.6967(3) 0.0306(7) Uani 1 1 d .
C1 C 0.2072(4) 0.7124(4) 0.5353(3) 0.0270(8) Uani 1 1 d .
H1 H 0.2498 0.6695 0.5953 0.032 Uiso 1 1 calc R
C2 C -0.0264(4) 0.6085(4) 0.4188(3) 0.0266(8) Uani 1 1 d .
N2 N 0.1442(4) 0.7902(4) 0.6022(2) 0.0254(6) Uani 1 1 d .
N3 N 0.0834(4) 0.5893(4) 0.4733(3) 0.0299(7) Uani 1 1 d .
H3 H 0.0779 0.5003 0.4702 0.036 Uiso 1 1 calc R
C3 C -0.1166(5) 0.5119(5) 0.3254(4) 0.0334(9) Uani 1 1 d .
H3A H -0.0964 0.4365 0.2946 0.040 Uiso 1 1 calc R
C4 C -0.2321(5) 0.5251(5) 0.2787(4) 0.0392(10) Uani 1 1 d .
H4 H -0.2925 0.4581 0.2155 0.047 Uiso 1 1 calc R
C5 C -0.2643(5) 0.6330(5) 0.3202(4) 0.0381(9) Uani 1 1 d .
H5 H -0.3456 0.6413 0.2859 0.046 Uiso 1 1 calc R
C6 C -0.1769(5) 0.7295(5) 0.4128(3) 0.0302(8) Uani 1 1 d .
H6 H -0.1973 0.8052 0.4423 0.036 Uiso 1 1 calc R
C7 C -0.0594(4) 0.7153(4) 0.4623(3) 0.0242(7) Uani 1 1 d .
C8 C 0.0296(4) 0.8073(4) 0.5651(3) 0.0251(7) Uani 1 1 d .
C9 C 0.0263(5) 0.9115(5) 0.6389(3) 0.0304(8) Uani 1 1 d .
H9 H -0.0432 0.9479 0.6369 0.036 Uiso 1 1 calc R
C10 C 0.1462(5) 0.9537(5) 0.7180(3) 0.0345(10) Uani 1 1 d .
H10 H 0.1719 1.0267 0.7810 0.041 Uiso 1 1 calc R
C11 C 0.3330(4) 0.8197(4) 0.4532(3) 0.0242(7) Uani 1 1 d .
C12 C 0.3291(4) 0.9393(5) 0.3961(3) 0.0276(8) Uani 1 1 d .
H12 H 0.2478 0.9575 0.4120 0.033 Uiso 1 1 calc R
C13 C 0.4426(5) 1.0318(5) 0.3165(3) 0.0288(8) Uani 1 1 d .
H13 H 0.4415 1.1154 0.2791 0.035 Uiso 1 1 calc R
C14 C 0.5551(4) 1.0028(4) 0.2922(3) 0.0275(8) Uani 1 1 d .
C15 C 0.5639(5) 0.8876(5) 0.3478(4) 0.0332(8) Uani 1 1 d .
H15 H 0.6456 0.8704 0.3308 0.040 Uiso 1 1 calc R
C16 C 0.4523(4) 0.7973(5) 0.4287(3) 0.0289(8) Uani 1 1 d .
H16 H 0.4578 0.7174 0.4687 0.035 Uiso 1 1 calc R

loop_
_atom_site_aniso_label
_atom_site_aniso_U_11
_atom_site_aniso_U_22
_atom_site_aniso_U_33
_atom_site_aniso_U_23
_atom_site_aniso_U_13
_atom_site_aniso_U_12
Br1 0.0364(2) 0.0354(2) 0.0468(2) 0.00129(18) 0.01344(19) 0.01214(19)
N1 0.0280(17) 0.0390(19) 0.0230(14) -0.0048(12) -0.0032(12) 0.0153(15)
C1 0.028(2) 0.029(2) 0.0290(17) 0.0004(14) -0.0019(14) 0.0189(17)
C2 0.0206(17) 0.0219(18) 0.0289(17) 0.0039(14) 0.0026(14) 0.0042(15)
N2 0.0284(16) 0.0291(17) 0.0221(13) -0.0017(12) 0.0005(12) 0.0171(14)
N3 0.0327(19) 0.0182(15) 0.0384(17) 0.0016(13) 0.0008(13) 0.0125(14)
C3 0.032(2) 0.0224(19) 0.036(2) -0.0057(16) -0.0007(16) 0.0066(17)
C4 0.039(2) 0.035(2) 0.033(2) -0.0040(17) -0.0074(17) 0.010(2)
C5 0.035(2) 0.038(2) 0.039(2) 0.0045(18) -0.0076(18) 0.017(2)
C6 0.0277(19) 0.0271(19) 0.0327(18) 0.0053(15) -0.0010(15) 0.0113(17)
C7 0.0226(17) 0.0219(17) 0.0237(15) 0.0046(13) -0.0004(13) 0.0079(14)
C8 0.0244(19) 0.0245(18) 0.0256(17) 0.0041(13) 0.0010(13) 0.0115(16)
C9 0.028(2) 0.033(2) 0.0331(18) 0.0006(16) 0.0020(15) 0.0174(17)
C10 0.037(2) 0.037(2) 0.0282(19) -0.0031(16) 0.0009(16) 0.0172(19)
C11 0.0295(19) 0.0238(18) 0.0236(15) -0.0049(13) -0.0043(14) 0.0167(16)
C12 0.0246(18) 0.0250(19) 0.0365(18) -0.0015(15) 0.0004(14) 0.0150(16)
C13 0.032(2) 0.026(2) 0.0306(18) 0.0024(14) 0.0002(15) 0.0156(17)
C14 0.0242(19) 0.0233(19) 0.0276(17) -0.0038(14) 0.0041(14) 0.0062(15)
C15 0.0248(19) 0.034(2) 0.046(2) -0.0052(17) -0.0023(16) 0.0188(18)
C16 0.029(2) 0.029(2) 0.0340(18) 0.0005(15) -0.0032(15) 0.0187(18)

loop_
_atom_type_symbol
_atom_type_description
_atom_type_scat_dispersion_real
_atom_type_scat_dispersion_imag
_atom_type_scat_source
C C 0.0033 0.0016 'International Tables Vol C Tables 4.2.6.8 and 6.1.1.4'
H H 0.0000 0.0000 'International Tables Vol C Tables 4.2.6.8 and 6.1.1.4'
Br Br -0.2901 2.4595 'International Tables Vol C Tables 4.2.6.8 and 6.1.1.4'
N N 0.0061 0.0033 'International Tables Vol C Tables 4.2.6.8 and 6.1.1.4'

loop_
_geom_angle_atom_site_label_1
_geom_angle_atom_site_label_2
_geom_angle_atom_site_label_3
_geom_angle
C10 N1 N2 103.2(3)
N3 C1 N2 106.5(3)
N3 C1 C11 114.4(3)
N2 C1 C11 110.9(3)
N3 C2 C7 120.3(3)
N3 C2 C3 121.0(4)
C7 C2 C3 118.4(4)
C8 N2 N1 112.5(3)
C8 N2 C1 125.3(3)
N1 N2 C1 120.6(3)
C2 N3 C1 120.5(3)
C4 C3 C2 120.4(4)
C3 C4 C5 121.5(4)
C4 C5 C6 119.0(4)
C5 C6 C7 119.7(4)
C2 C7 C6 120.8(3)
C2 C7 C8 117.3(3)
C6 C7 C8 121.9(3)
N2 C8 C9 106.8(3)
N2 C8 C7 117.2(3)
C9 C8 C7 136.0(4)
C8 C9 C10 104.8(4)
N1 C10 C9 112.6(4)
C16 C11 C12 118.3(4)
C16 C11 C1 120.2(3)
C12 C11 C1 121.4(3)
C13 C12 C11 120.2(4)
C14 C13 C12 119.4(4)
C13 C14 C15 122.0(4)
C13 C14 Br1 118.9(3)
C15 C14 Br1 119.1(3)
C14 C15 C16 118.5(4)
C11 C16 C15 121.5(4)

loop_
_geom_bond_atom_site_label_1
_geom_bond_atom_site_label_2
_geom_bond_distance
Br1 C14 1.879(4)
N1 C10 1.308(6)
N1 N2 1.351(4)
C1 N3 1.429(5)
C1 N2 1.443(5)
C1 C11 1.497(5)
C2 N3 1.365(5)
C2 C7 1.373(5)
C2 C3 1.398(6)
N2 C8 1.327(5)
C3 C4 1.349(7)
C4 C5 1.372(7)
C5 C6 1.383(6)
C6 C7 1.385(6)
C7 C8 1.455(5)
C8 C9 1.347(6)
C9 C10 1.378(6)
C11 C16 1.370(5)
C11 C12 1.387(5)
C12 C13 1.376(6)
C13 C14 1.344(6)
C14 C15 1.364(6)
C15 C16 1.370(6)
